data_7154965
loop_
_publ_author_name
'Talipov, Marat R.'
'Hossain, Mohammad M.'
'Boddeda, Anitha'
'Thakur, Khushabu'
'Rathore, Rajendra'

_publ_section_title
;
 A search for blues brothers: X-ray crystallographic/spectroscopic
 characterization of the tetraarylbenzidine cation radical as a product of
 aging of solid magic blue.
;
_journal_issue 10
_journal_name_full 'Organic &amp; biomolecular chemistry'
_journal_page_first 2961
_journal_page_last 2968
_journal_paper_doi 10.1039/c6ob00140h
_journal_volume 14
_journal_year 2016
_chemical_formula_moiety 'C36 H24 Br4 N2'
_chemical_formula_sum 'C36 H24 Br4 N2'
_chemical_formula_weight 804.21
_chemical_name_systematic
;
 ? 
;
_space_group_crystal_system triclinic
_space_group_IT_number 2
_space_group_name_Hall '-P 1'
_space_group_name_H-M_alt 'P -1'
_symmetry_space_group_name_Hall '-P 1'
_symmetry_space_group_name_H-M 'P -1'
_atom_sites_solution_hydrogens geom
_atom_sites_solution_primary direct
_atom_sites_solution_secondary difmap
_audit_creation_date 2016-01-07
_audit_creation_method
;
Olex2 1.2
(compiled 2015.09.30 svn.r3233 for OlexSys, GUI svn.r5103)
;
_audit_update_record
;
2016-01-07 deposited with the CCDC.
2016-02-03 downloaded from the CCDC.
;
_cell_angle_alpha 87.2838(12)
_cell_angle_beta 81.2554(13)
_cell_angle_gamma 82.7604(12)
_cell_formula_units_Z 6
_cell_length_a 15.3203(2)
_cell_length_b 15.5925(2)
_cell_length_c 19.8315(3)
_cell_measurement_reflns_used 43392
_cell_measurement_temperature 100.00(10)
_cell_measurement_theta_max 73.8620
_cell_measurement_theta_min 3.4130
_cell_volume 4643.06(11)
_computing_cell_refinement
;
CrysAlisPro, Agilent Technologies,
Version 1.171.37.35 (release 13-08-2014 CrysAlis171 .NET)
(compiled Aug 13 2014,18:06:01)
;
_computing_data_collection
;
CrysAlisPro, Agilent Technologies,
Version 1.171.37.35 (release 13-08-2014 CrysAlis171 .NET)
(compiled Aug 13 2014,18:06:01)
;
_computing_data_reduction
;
CrysAlisPro, Agilent Technologies,
Version 1.171.37.35 (release 13-08-2014 CrysAlis171 .NET)
(compiled Aug 13 2014,18:06:01)
;
_computing_molecular_graphics 'Olex2 (Dolomanov et al., 2009)'
_computing_publication_material 'Olex2 (Dolomanov et al., 2009)'
_computing_structure_refinement 'XL (Sheldrick, 2008)'
_computing_structure_solution 'olex2.solve (Bourhis et al., 2015)'
_diffrn_ambient_environment N~2~
_diffrn_ambient_temperature 100.00(10)
_diffrn_detector 'CCD plate'
_diffrn_detector_area_resol_mean 10.3756
_diffrn_detector_type Atlas
_diffrn_measured_fraction_theta_full 0.996
_diffrn_measured_fraction_theta_max 0.986
_diffrn_measurement_details
;
  1 omega  -75.00   38.00   1.0000    1.0000
omega____ theta____ kappa____ phi______ frames
    -      -40.8987   77.0000 -120.0000 113

  2 omega  -49.00   35.00   1.0000    1.0000
omega____ theta____ kappa____ phi______ frames
    -      -40.8987   37.0000 -120.0000 84

  3 omega -120.00   -7.00   1.0000    1.0000
omega____ theta____ kappa____ phi______ frames
    -      -40.8987  -77.0000  120.0000 113

  4 omega -117.00  -15.00   1.0000    1.0000
omega____ theta____ kappa____ phi______ frames
    -      -40.8987  -37.0000  -90.0000 102

  5 omega  -49.00   35.00   1.0000    1.0000
omega____ theta____ kappa____ phi______ frames
    -      -40.8987   37.0000   60.0000 84

  6 omega   23.00   98.00   1.0000    1.0000
omega____ theta____ kappa____ phi______ frames
    -       40.8987 -125.0000   60.0000 75

  7 omega   33.00  121.00   1.0000    1.7500
omega____ theta____ kappa____ phi______ frames
    -      107.6628 -125.0000  150.0000 88

  8 omega   80.00  178.00   1.0000    1.7500
omega____ theta____ kappa____ phi______ frames
    -      107.6628   45.0000   60.0000 98

  9 omega   29.00  141.00   1.0000    1.7500
omega____ theta____ kappa____ phi______ frames
    -      107.6628  -77.0000  -60.0000 112

 10 omega   77.00  178.00   1.0000    1.7500
omega____ theta____ kappa____ phi______ frames
    -      107.6628   61.0000   90.0000 101

 11 omega   94.00  178.00   1.0000    1.7500
omega____ theta____ kappa____ phi______ frames
    -      107.6628  125.0000  -90.0000 84

 12 omega   33.00  121.00   1.0000    1.7500
omega____ theta____ kappa____ phi______ frames
    -      107.6628 -125.0000 -120.0000 88

 13 omega   33.00  121.00   1.0000    1.7500
omega____ theta____ kappa____ phi______ frames
    -      107.6628 -125.0000  -60.0000 88

 14 omega   24.00  109.00   1.0000    1.7500
omega____ theta____ kappa____ phi______ frames
    -      107.6628  -94.0000  -30.0000 85

 15 omega   33.00   98.00   1.0000    1.7500
omega____ theta____ kappa____ phi______ frames
    -      107.6628  -45.0000  -60.0000 65

 16 omega   77.00  178.00   1.0000    1.7500
omega____ theta____ kappa____ phi______ frames
    -      107.6628   61.0000    0.0000 101

 17 omega   30.00   91.00   1.0000    1.7500
omega____ theta____ kappa____ phi______ frames
    -      107.6628  -30.0000   90.0000 61

 18 omega   77.00  178.00   1.0000    1.7500
omega____ theta____ kappa____ phi______ frames
    -      107.6628   30.0000  150.0000 101

 19 omega   33.00  138.00   1.0000    1.7500
omega____ theta____ kappa____ phi______ frames
    -      107.6628  -61.0000  120.0000 105

 20 omega  -49.00   35.00   1.0000    1.0000
omega____ theta____ kappa____ phi______ frames
    -      -40.8987   37.0000  150.0000 84

 21 omega -120.00   -7.00   1.0000    1.0000
omega____ theta____ kappa____ phi______ frames
    -      -40.8987  -77.0000 -180.0000 113

 22 omega -115.00  -11.00   1.0000    1.0000
omega____ theta____ kappa____ phi______ frames
    -      -40.8987  -57.0000 -150.0000 104

 23 omega -120.00   -7.00   1.0000    1.0000
omega____ theta____ kappa____ phi______ frames
    -      -40.8987  -77.0000  -90.0000 113

 24 omega -115.00  -11.00   1.0000    1.0000
omega____ theta____ kappa____ phi______ frames
    -      -40.8987  -57.0000    0.0000 104

 25 omega -120.00   -7.00   1.0000    1.0000
omega____ theta____ kappa____ phi______ frames
    -      -40.8987  -77.0000    0.0000 113

 26 omega   77.00  178.00   1.0000    1.7500
omega____ theta____ kappa____ phi______ frames
    -      107.6628   30.0000 -120.0000 101

 27 omega   74.00  178.00   1.0000    1.7500
omega____ theta____ kappa____ phi______ frames
    -      107.6628   77.0000  120.0000 104

 28 omega   74.00  178.00   1.0000    1.7500
omega____ theta____ kappa____ phi______ frames
    -      107.6628   77.0000 -150.0000 104

 29 omega   77.00  178.00   1.0000    1.7500
omega____ theta____ kappa____ phi______ frames
    -      107.6628   61.0000  -30.0000 101

 30 omega   74.00  178.00   1.0000    1.7500
omega____ theta____ kappa____ phi______ frames
    -      107.6628   77.0000 -120.0000 104

 31 omega   80.00  178.00   1.0000    1.7500
omega____ theta____ kappa____ phi______ frames
    -      107.6628   45.0000 -180.0000 98

 32 omega   74.00  156.00   1.0000    1.7500
omega____ theta____ kappa____ phi______ frames
    -      107.6628   77.0000    0.0000 82

 33 omega   80.00  178.00   1.0000    1.7500
omega____ theta____ kappa____ phi______ frames
    -      107.6628   45.0000  -60.0000 98
;
_diffrn_measurement_device 'four-circle diffractometer'
_diffrn_measurement_device_type 'SuperNova, Dual, Cu at zero, Atlas'
_diffrn_measurement_method '\w scans'
_diffrn_orient_matrix_UB_11 0.0336133000
_diffrn_orient_matrix_UB_12 0.0893809000
_diffrn_orient_matrix_UB_13 -0.0034473000
_diffrn_orient_matrix_UB_21 0.0968153000
_diffrn_orient_matrix_UB_22 -0.0437204000
_diffrn_orient_matrix_UB_23 -0.0111440000
_diffrn_orient_matrix_UB_31 -0.0000904000
_diffrn_orient_matrix_UB_32 0.0052041000
_diffrn_orient_matrix_UB_33 -0.0777586000
_diffrn_radiation_monochromator mirror
_diffrn_radiation_probe x-ray
_diffrn_radiation_type CuK\a
_diffrn_radiation_wavelength 1.54184
_diffrn_reflns_av_R_equivalents 0.0359
_diffrn_reflns_av_unetI/netI 0.0223
_diffrn_reflns_limit_h_max 19
_diffrn_reflns_limit_h_min -19
_diffrn_reflns_limit_k_max 19
_diffrn_reflns_limit_k_min -19
_diffrn_reflns_limit_l_max 21
_diffrn_reflns_limit_l_min -24
_diffrn_reflns_number 88456
_diffrn_reflns_theta_full 72.00
_diffrn_reflns_theta_max 74.05
_diffrn_reflns_theta_min 2.86
_diffrn_source 'sealed X-ray tube'
_diffrn_source_type 'SuperNova (Cu) X-ray Source'
_exptl_absorpt_coefficient_mu 6.564
_exptl_absorpt_correction_T_max 0.708
_exptl_absorpt_correction_T_min 0.201
_exptl_absorpt_correction_type gaussian
_exptl_absorpt_process_details
;
CrysAlisPro, Agilent Technologies,
Version 1.171.37.35 (release 13-08-2014 CrysAlis171 .NET)
(compiled Aug 13 2014,18:06:01)
Numerical absorption correction based on gaussian integration over
            a multifaceted crystal model
Empirical absorption correction using spherical harmonics,
 implemented in SCALE3 ABSPACK scaling algorithm.
;
_exptl_crystal_colour colourless
_exptl_crystal_colour_primary colourless
_exptl_crystal_density_diffrn 1.726
_exptl_crystal_density_method 'not measured'
_exptl_crystal_description plate
_exptl_crystal_F_000 2364
_exptl_crystal_size_max 0.4519
_exptl_crystal_size_mid 0.2202
_exptl_crystal_size_min 0.0592
_refine_diff_density_max 2.420
_refine_diff_density_min -1.520
_refine_diff_density_rms 0.109
_refine_ls_extinction_method none
_refine_ls_goodness_of_fit_ref 1.014
_refine_ls_hydrogen_treatment constr
_refine_ls_matrix_type full
_refine_ls_number_parameters 1135
_refine_ls_number_reflns 18598
_refine_ls_number_restraints 0
_refine_ls_restrained_S_all 1.014
_refine_ls_R_factor_all 0.0425
_refine_ls_R_factor_gt 0.0369
_refine_ls_shift/su_max 0.002
_refine_ls_shift/su_mean 0.000
_refine_ls_structure_factor_coef Fsqd
_refine_ls_weighting_details 'calc w=1/[\s^2^(Fo^2^)+(0.0540P)^2^+7.7024P] where P=(Fo^2^+2Fc^2^)/3'
_refine_ls_weighting_scheme calc
_refine_ls_wR_factor_gt 0.0957
_refine_ls_wR_factor_ref 0.1009
_reflns_number_gt 16449
_reflns_number_total 18598
_reflns_threshold_expression >2sigma(I)
_cod_data_source_file c6ob00140h2.cif
_cod_data_source_block raj25b
_cod_depositor_comments 'Adding full bibliography for 7154963--7154965.cif.'
_cod_original_cell_volume 4643.06(12)
_cod_database_code 7154965
_audit_block_doi 10.5517/cc1kj7dq
_chemical_oxdiff_formula 'C36 H24 Br4 N2'
_reflns_odcompleteness_completeness 99.99
_reflns_odcompleteness_iscentric 1
_reflns_odcompleteness_theta 66.97
_olex2_refinement_description
;
1. Fixed Uiso
 At 1.2 times of:
  All C(H) groups
2.a Aromatic/amide H refined with riding coordinates:
 C2(H2), C3(H3), C5(H5), C6(H6), C8(H8), C9(H9), C11(H11), C12(H12), C14(H14),
 C15(H15), C17(H17), C18(H18), C20(H20), C21(H21), C23(H23), C24(H24), C26(H26),
  C27(H27), C29(H29), C30(H30), C32(H32), C33(H33), C35(H35), C36(H36),
 C2B(H2B), C3B(H3B), C5B(H5B), C6B(H6B), C8B(H8B), C9B(H9B), C11B(H11B),
 C12B(H12B), C14B(H14B), C15B(H15B), C17B(H17B), C18B(H18B), C20B(H20B),
 C21B(H21B), C23B(H23B), C24B(H24B), C26B(H26B), C27B(H27B), C29B(H29B),
 C30B(H30B), C32B(H32B), C33B(H33B), C35B(H35B), C36B(H36B), C2A(H2A), C3A(H3A),
  C5A(H5A), C6A(H6A), C8A(H8A), C9A(H9A), C11A(H11A), C12A(H12A), C14A(H14A),
 C15A(H15A), C17A(H17A), C18A(H18A), C20A(H20A), C21A(H21A), C23A(H23A),
 C24A(H24A), C26A(H26A), C27A(H27A), C29A(H29A), C30A(H30A), C32A(H32A),
 C33A(H33A), C35A(H35A), C36A(H36A)
;
_olex2_date_sample_data_collection 2015-01-26
_olex2_date_sample_submission 2015-01-26
_olex2_submission_special_instructions 'No special instructions were received'

loop_
_space_group_symop_id
_space_group_symop_operation_xyz
1 'x, y, z'
2 '-x, -y, -z'

loop_
_atom_site_label
_atom_site_type_symbol
_atom_site_fract_x
_atom_site_fract_y
_atom_site_fract_z
_atom_site_U_iso_or_equiv
_atom_site_adp_type
_atom_site_occupancy
_atom_site_calc_flag
_atom_site_refinement_flags_posn
Br1 Br 0.68446(3) 0.93350(2) 0.28764(2) 0.04102(10) Uani 1 d .
Br2 Br 0.05353(2) 0.79764(2) 0.540770(19) 0.03368(8) Uani 1 d .
Br3 Br 0.86032(3) 0.02891(2) -0.06789(2) 0.04744(11) Uani 1 d .
Br4 Br 0.28501(2) -0.16682(2) 0.21857(2) 0.03945(9) Uani 1 d .
N1 N 0.40284(15) 0.68743(14) 0.35849(12) 0.0185(4) Uani 1 d .
N2 N 0.53989(16) 0.10588(15) 0.15238(13) 0.0242(5) Uani 1 d .
C1 C 0.45753(17) 0.43846(16) 0.27296(14) 0.0168(5) Uani 1 d .
C2 C 0.52027(18) 0.47303(16) 0.30456(14) 0.0176(5) Uani 1 d .
H2 H 0.5763 0.4400 0.3070 0.021 Uiso 1 calc R
C3 C 0.50263(18) 0.55458(16) 0.33260(14) 0.0180(5) Uani 1 d .
H3 H 0.5465 0.5766 0.3537 0.022 Uiso 1 calc R
C4 C 0.42102(17) 0.60391(16) 0.32985(14) 0.0165(5) Uani 1 d .
C5 C 0.35772(18) 0.57042(17) 0.29874(14) 0.0192(5) Uani 1 d .
H5 H 0.3016 0.6033 0.2966 0.023 Uiso 1 calc R
C6 C 0.37640(18) 0.48877(17) 0.27070(14) 0.0196(5) Uani 1 d .
H6 H 0.3325 0.4669 0.2495 0.023 Uiso 1 calc R
C7 C 0.47848(17) 0.35251(16) 0.24137(13) 0.0166(5) Uani 1 d .
C8 C 0.56633(18) 0.31652(17) 0.22157(14) 0.0211(5) Uani 1 d .
H8 H 0.6133 0.3486 0.2274 0.025 Uiso 1 calc R
C9 C 0.58698(19) 0.23525(18) 0.19365(16) 0.0245(6) Uani 1 d .
H9 H 0.6474 0.2114 0.1826 0.029 Uiso 1 calc R
C10 C 0.51925(19) 0.18833(16) 0.18173(14) 0.0207(5) Uani 1 d .
C11 C 0.43112(19) 0.22408(17) 0.19978(15) 0.0216(6) Uani 1 d .
H11 H 0.3842 0.1933 0.1916 0.026 Uiso 1 calc R
C12 C 0.41132(18) 0.30428(17) 0.22967(15) 0.0205(5) Uani 1 d .
H12 H 0.3508 0.3270 0.2425 0.025 Uiso 1 calc R
C13 C 0.46836(18) 0.74538(16) 0.34183(15) 0.0188(5) Uani 1 d .
C14 C 0.48997(18) 0.79591(17) 0.39238(15) 0.0203(5) Uani 1 d .
H14 H 0.4612 0.7912 0.4381 0.024 Uiso 1 calc R
C15 C 0.55322(19) 0.85264(17) 0.37558(16) 0.0234(6) Uani 1 d .
H15 H 0.5672 0.8876 0.4095 0.028 Uiso 1 calc R
C16 C 0.59584(19) 0.85789(18) 0.30915(17) 0.0252(6) Uani 1 d .
C17 C 0.57590(19) 0.80820(18) 0.25830(15) 0.0229(6) Uani 1 d .
H17 H 0.6058 0.8123 0.2129 0.027 Uiso 1 calc R
C18 C 0.51117(18) 0.75237(17) 0.27531(14) 0.0197(5) Uani 1 d .
H18 H 0.4962 0.7187 0.2410 0.024 Uiso 1 calc R
C19 C 0.32171(17) 0.71216(16) 0.39946(14) 0.0173(5) Uani 1 d .
C20 C 0.28778(19) 0.79994(17) 0.40657(15) 0.0210(5) Uani 1 d .
H20 H 0.3198 0.8430 0.3824 0.025 Uiso 1 calc R
C21 C 0.20873(19) 0.82443(17) 0.44809(16) 0.0234(6) Uani 1 d .
H21 H 0.1867 0.8839 0.4526 0.028 Uiso 1 calc R
C22 C 0.16152(18) 0.76197(18) 0.48326(15) 0.0228(6) Uani 1 d .
C23 C 0.19222(18) 0.67459(17) 0.47669(15) 0.0215(5) Uani 1 d .
H23 H 0.1589 0.6320 0.5002 0.026 Uiso 1 calc R
C24 C 0.27208(18) 0.65048(16) 0.43533(14) 0.0185(5) Uani 1 d .
H24 H 0.2937 0.5908 0.4312 0.022 Uiso 1 calc R
C25 C 0.61425(19) 0.08868(17) 0.10131(15) 0.0222(6) Uani 1 d .
C26 C 0.6648(2) 0.00753(18) 0.09939(16) 0.0257(6) Uani 1 d .
H26 H 0.6490 -0.0361 0.1325 0.031 Uiso 1 calc R
C27 C 0.7379(2) -0.00965(19) 0.04950(17) 0.0290(7) Uani 1 d .
H27 H 0.7723 -0.0648 0.0483 0.035 Uiso 1 calc R
C28 C 0.7603(2) 0.0539(2) 0.00161(18) 0.0302(7) Uani 1 d .
C29 C 0.7112(2) 0.13519(19) 0.00212(17) 0.0282(6) Uani 1 d .
H29 H 0.7274 0.1784 -0.0312 0.034 Uiso 1 calc R
C30 C 0.6381(2) 0.15191(17) 0.05209(16) 0.0243(6) Uani 1 d .
H30 H 0.6038 0.2071 0.0529 0.029 Uiso 1 calc R
C31 C 0.47938(19) 0.04333(17) 0.16851(16) 0.0232(6) Uani 1 d .
C32 C 0.4455(2) 0.02458(18) 0.23597(16) 0.0276(6) Uani 1 d .
H32 H 0.4630 0.0539 0.2717 0.033 Uiso 1 calc R
C33 C 0.3863(2) -0.03645(19) 0.25167(17) 0.0310(7) Uani 1 d .
H33 H 0.3625 -0.0486 0.2977 0.037 Uiso 1 calc R
C34 C 0.3627(2) -0.07951(18) 0.19850(18) 0.0290(7) Uani 1 d .
C35 C 0.3947(2) -0.06108(19) 0.13166(18) 0.0288(7) Uani 1 d .
H35 H 0.3769 -0.0905 0.0961 0.035 Uiso 1 calc R
C36 C 0.4529(2) 0.00058(19) 0.11622(17) 0.0267(6) Uani 1 d .
H36 H 0.4749 0.0138 0.0700 0.032 Uiso 1 calc R
Br1B Br -0.37988(2) 0.97529(2) 0.53991(2) 0.04245(10) Uani 1 d .
Br2B Br 0.23224(3) 1.16834(2) 0.30998(2) 0.04576(11) Uani 1 d .
Br3B Br -0.17324(3) 0.07659(3) 0.21873(2) 0.04823(11) Uani 1 d .
Br4B Br 0.44715(2) 0.18932(2) -0.045417(18) 0.03216(8) Uani 1 d .
N1B N -0.02982(16) 0.90088(15) 0.34898(13) 0.0234(5) Uani 1 d .
N2B N 0.11292(15) 0.31728(14) 0.14666(13) 0.0210(5) Uani 1 d .
C1B C 0.03451(18) 0.65805(16) 0.25382(14) 0.0180(5) Uani 1 d .
C2B C -0.0474(2) 0.7060(2) 0.2545(2) 0.0423(10) Uani 1 d .
H2B H -0.0910 0.6833 0.2335 0.051 Uiso 1 calc R
C3B C -0.0691(2) 0.7859(2) 0.2843(2) 0.0435(10) Uani 1 d .
H3B H -0.1262 0.8171 0.2827 0.052 Uiso 1 calc R
C4B C -0.00817(18) 0.82030(16) 0.31624(14) 0.0201(5) Uani 1 d .
C5B C 0.0748(2) 0.7744(2) 0.3158(2) 0.0394(9) Uani 1 d .
H5B H 0.1183 0.7974 0.3368 0.047 Uiso 1 calc R
C6B C 0.0954(2) 0.6948(2) 0.2848(2) 0.0434(10) Uani 1 d .
H6B H 0.1533 0.6645 0.2849 0.052 Uiso 1 calc R
C7B C 0.05618(18) 0.57191(16) 0.22276(14) 0.0174(5) Uani 1 d .
C8B C -0.00753(18) 0.53176(17) 0.19672(15) 0.0216(6) Uani 1 d .
H8B H -0.0655 0.5617 0.1968 0.026 Uiso 1 calc R
C9B C 0.01164(19) 0.44930(17) 0.17076(15) 0.0219(6) Uani 1 d .
H9B H -0.0330 0.4243 0.1528 0.026 Uiso 1 calc R
C10B C 0.09484(18) 0.40310(16) 0.17069(14) 0.0186(5) Uani 1 d .
C11B C 0.16017(18) 0.44246(18) 0.19508(15) 0.0223(6) Uani 1 d .
H11B H 0.2182 0.4125 0.1945 0.027 Uiso 1 calc R
C12B C 0.14060(18) 0.52565(18) 0.22023(15) 0.0221(6) Uani 1 d .
H12B H 0.1862 0.5517 0.2362 0.026 Uiso 1 calc R
C13B C -0.11052(18) 0.91751(17) 0.39363(15) 0.0201(5) Uani 1 d .
C14B C -0.15422(19) 1.00170(18) 0.40020(15) 0.0232(6) Uani 1 d .
H14B H -0.1291 1.0480 0.3747 0.028 Uiso 1 calc R
C15B C -0.23381(19) 1.01806(18) 0.44359(16) 0.0248(6) Uani 1 d .
H15B H -0.2629 1.0755 0.4481 0.030 Uiso 1 calc R
C16B C -0.2705(2) 0.95126(19) 0.47995(17) 0.0279(6) Uani 1 d .
C17B C -0.2288(2) 0.86696(19) 0.47401(18) 0.0336(7) Uani 1 d .
H17B H -0.2551 0.8209 0.4990 0.040 Uiso 1 calc R
C18B C -0.1489(2) 0.85077(18) 0.43150(17) 0.0288(7) Uani 1 d .
H18B H -0.1196 0.7933 0.4280 0.035 Uiso 1 calc R
C19B C 0.03319(19) 0.96121(17) 0.33965(15) 0.0220(6) Uani 1 d .
C20B C 0.05301(19) 1.00152(18) 0.39592(16) 0.0250(6) Uani 1 d .
H20B H 0.0252 0.9874 0.4405 0.030 Uiso 1 calc R
C21B C 0.11313(19) 1.06214(19) 0.38710(17) 0.0285(7) Uani 1 d .
H21B H 0.1262 1.0899 0.4254 0.034 Uiso 1 calc R
C22B C 0.1535(2) 1.08161(18) 0.32230(18) 0.0289(7) Uani 1 d .
C23B C 0.1370(2) 1.0407(2) 0.26600(18) 0.0341(7) Uani 1 d .
H23B H 0.1667 1.0535 0.2217 0.041 Uiso 1 calc R
C24B C 0.0761(2) 0.98042(18) 0.27526(16) 0.0284(6) Uani 1 d .
H24B H 0.0639 0.9522 0.2369 0.034 Uiso 1 calc R
C25B C 0.04689(18) 0.26021(16) 0.16423(15) 0.0201(5) Uani 1 d .
C26B C 0.02448(19) 0.21001(17) 0.11407(15) 0.0224(6) Uani 1 d .
H26B H 0.0532 0.2143 0.0683 0.027 Uiso 1 calc R
C27B C -0.03931(19) 0.15422(17) 0.13104(16) 0.0241(6) Uani 1 d .
H27B H -0.0537 0.1194 0.0972 0.029 Uiso 1 calc R
C28B C -0.08195(19) 0.14937(18) 0.19729(17) 0.0264(6) Uani 1 d .
C29B C -0.0607(2) 0.19859(18) 0.24812(16) 0.0253(6) Uani 1 d .
H29B H -0.0902 0.1946 0.2937 0.030 Uiso 1 calc R
C30B C 0.00450(19) 0.25373(17) 0.23080(15) 0.0226(6) Uani 1 d .
H30B H 0.0201 0.2872 0.2650 0.027 Uiso 1 calc R
C31B C 0.19336(18) 0.28957(16) 0.10502(14) 0.0185(5) Uani 1 d .
C32B C 0.24198(18) 0.34802(17) 0.06378(15) 0.0207(5) Uani 1 d .
H32B H 0.2218 0.4082 0.0653 0.025 Uiso 1 calc R
C33B C 0.31899(18) 0.31908(18) 0.02096(15) 0.0221(6) Uani 1 d .
H33B H 0.3523 0.3590 -0.0062 0.027 Uiso 1 calc R
C34B C 0.34688(19) 0.23093(18) 0.01815(15) 0.0231(6) Uani 1 d .
C35B C 0.30182(19) 0.17204(17) 0.05914(16) 0.0236(6) Uani 1 d .
H35B H 0.3227 0.1121 0.0573 0.028 Uiso 1 calc R
C36B C 0.22587(19) 0.20119(17) 0.10294(15) 0.0228(6) Uani 1 d .
H36B H 0.1953 0.1610 0.1320 0.027 Uiso 1 calc R
Br1A Br 1.02996(2) 0.56536(2) 0.627126(16) 0.02975(8) Uani 1 d .
Br2A Br 0.32319(2) 0.75693(2) 0.625370(19) 0.03321(8) Uani 1 d .
Br3A Br 1.17954(2) 0.24899(2) -0.105285(19) 0.03178(8) Uani 1 d .
Br4A Br 0.481952(19) 0.41984(2) -0.125175(15) 0.02553(7) Uani 1 d .
N1A N 0.69957(16) 0.63754(16) 0.48656(12) 0.0238(5) Uani 1 d .
N2A N 0.80121(16) 0.37104(16) 0.02857(13) 0.0238(5) Uani 1 d .
C1A C 0.74273(17) 0.52640(17) 0.29065(14) 0.0180(5) Uani 1 d .
C2A C 0.74053(19) 0.47526(18) 0.35056(15) 0.0226(6) Uani 1 d .
H2A H 0.7499 0.4141 0.3475 0.027 Uiso 1 calc R
C3A C 0.7250(2) 0.51165(18) 0.41396(15) 0.0235(6) Uani 1 d .
H3A H 0.7241 0.4753 0.4538 0.028 Uiso 1 calc R
C4A C 0.71061(18) 0.60066(18) 0.42010(14) 0.0202(5) Uani 1 d .
C5A C 0.71167(19) 0.65344(18) 0.36186(15) 0.0240(6) Uani 1 d .
H5A H 0.7012 0.7145 0.3655 0.029 Uiso 1 calc R
C6A C 0.72813(19) 0.61652(18) 0.29794(15) 0.0231(6) Uani 1 d .
H6A H 0.7295 0.6532 0.2582 0.028 Uiso 1 calc R
C7A C 0.75880(17) 0.48679(17) 0.22254(14) 0.0178(5) Uani 1 d .
C8A C 0.79610(18) 0.40076(18) 0.21430(15) 0.0229(6) Uani 1 d .
H8A H 0.8122 0.3676 0.2529 0.028 Uiso 1 calc R
C9A C 0.81026(18) 0.36244(18) 0.15092(15) 0.0234(6) Uani 1 d .
H9A H 0.8347 0.3035 0.1468 0.028 Uiso 1 calc R
C10A C 0.78863(18) 0.41042(18) 0.09365(15) 0.0205(5) Uani 1 d .
C11A C 0.7527(2) 0.49651(18) 0.10090(15) 0.0246(6) Uani 1 d .
H11A H 0.7387 0.5303 0.0620 0.030 Uiso 1 calc R
C12A C 0.7371(2) 0.53347(18) 0.16451(15) 0.0245(6) Uani 1 d .
H12A H 0.7111 0.5919 0.1686 0.029 Uiso 1 calc R
C13A C 0.77501(19) 0.62370(17) 0.52051(15) 0.0211(5) Uani 1 d .
C14A C 0.7674(2) 0.6102(2) 0.59144(16) 0.0288(6) Uani 1 d .
H14A H 0.7103 0.6121 0.6182 0.035 Uiso 1 calc R
C15A C 0.8435(2) 0.5942(2) 0.62253(16) 0.0312(7) Uani 1 d .
H15A H 0.8382 0.5856 0.6707 0.037 Uiso 1 calc R
C16A C 0.9266(2) 0.59076(19) 0.58387(16) 0.0251(6) Uani 1 d .
C17A C 0.93568(19) 0.60365(18) 0.51336(15) 0.0229(6) Uani 1 d .
H17A H 0.9930 0.6011 0.4868 0.027 Uiso 1 calc R
C18A C 0.85992(19) 0.62032(17) 0.48245(14) 0.0210(5) Uani 1 d .
H18A H 0.8658 0.6297 0.4344 0.025 Uiso 1 calc R
C19A C 0.61305(19) 0.66252(18) 0.52059(15) 0.0217(6) Uani 1 d .
C20A C 0.5968(2) 0.72894(19) 0.56776(16) 0.0270(6) Uani 1 d .
H20A H 0.6453 0.7559 0.5781 0.032 Uiso 1 calc R
C21A C 0.5117(2) 0.75590(19) 0.59949(17) 0.0282(6) Uani 1 d .
H21A H 0.5017 0.8004 0.6318 0.034 Uiso 1 calc R
C22A C 0.44101(19) 0.71726(19) 0.58365(16) 0.0254(6) Uani 1 d .
C23A C 0.4545(2) 0.65091(19) 0.53795(16) 0.0259(6) Uani 1 d .
H23A H 0.4056 0.6246 0.5277 0.031 Uiso 1 calc R
C24A C 0.5406(2) 0.62314(19) 0.50711(15) 0.0243(6) Uani 1 d .
H24A H 0.5504 0.5767 0.4765 0.029 Uiso 1 calc R
C25A C 0.88906(18) 0.34317(18) -0.00273(15) 0.0222(6) Uani 1 d .
C26A C 0.9073(2) 0.2676(2) -0.04041(18) 0.0320(7) Uani 1 d .
H26A H 0.8604 0.2345 -0.0445 0.038 Uiso 1 calc R
C27A C 0.9930(2) 0.2406(2) -0.07177(18) 0.0329(7) Uani 1 d .
H27A H 1.0046 0.1901 -0.0982 0.040 Uiso 1 calc R
C28A C 1.06159(19) 0.28800(18) -0.06424(16) 0.0251(6) Uani 1 d .
C29A C 1.04564(19) 0.36165(18) -0.02625(16) 0.0239(6) Uani 1 d .
H29A H 1.0931 0.3932 -0.0208 0.029 Uiso 1 calc R
C30A C 0.95921(19) 0.38927(17) 0.00404(15) 0.0218(6) Uani 1 d .
H30A H 0.9479 0.4404 0.0297 0.026 Uiso 1 calc R
C31A C 0.72793(18) 0.37792(17) -0.00768(15) 0.0210(5) Uani 1 d .
C32A C 0.64171(19) 0.38316(17) 0.02791(14) 0.0214(5) Uani 1 d .
H32A H 0.6330 0.3791 0.0764 0.026 Uiso 1 calc R
C33A C 0.56844(18) 0.39429(18) -0.00646(15) 0.0212(5) Uani 1 d .
H33A H 0.5100 0.3987 0.0183 0.025 Uiso 1 calc R
C34A C 0.58132(19) 0.39897(18) -0.07739(15) 0.0227(6) Uani 1 d .
C35A C 0.6667(2) 0.3909(2) -0.11323(16) 0.0301(7) Uani 1 d .
H35A H 0.6753 0.3918 -0.1617 0.036 Uiso 1 calc R
C36A C 0.7399(2) 0.3814(2) -0.07872(16) 0.0296(7) Uani 1 d .
H36A H 0.7983 0.3772 -0.1037 0.036 Uiso 1 calc R

loop_
_atom_site_aniso_label
_atom_site_aniso_U_11
_atom_site_aniso_U_22
_atom_site_aniso_U_33
_atom_site_aniso_U_23
_atom_site_aniso_U_13
_atom_site_aniso_U_12
Br1 0.03799(19) 0.0443(2) 0.0467(2) 0.01147(16) -0.01151(16) -0.02648(16)
Br2 0.02266(15) 0.03141(16) 0.0420(2) -0.01019(14) 0.00777(14) 0.00405(12)
Br3 0.0416(2) 0.03728(19) 0.0563(3) -0.01759(17) 0.02101(18) -0.00508(15)
Br4 0.03637(19) 0.02304(15) 0.0602(2) -0.00218(15) -0.00583(17) -0.00986(13)
N1 0.0207(11) 0.0137(10) 0.0199(12) -0.0049(8) 0.0027(9) -0.0029(8)
N2 0.0251(12) 0.0161(10) 0.0298(14) -0.0081(9) 0.0028(10) -0.0022(9)
C1 0.0173(12) 0.0164(11) 0.0168(13) -0.0023(10) -0.0019(10) -0.0030(9)
C2 0.0191(12) 0.0161(11) 0.0174(13) -0.0022(10) -0.0034(10) 0.0000(9)
C3 0.0199(13) 0.0168(12) 0.0182(13) -0.0035(10) -0.0037(10) -0.0034(10)
C4 0.0184(12) 0.0125(11) 0.0172(13) -0.0036(9) 0.0012(10) 0.0000(9)
C5 0.0176(12) 0.0179(12) 0.0218(14) -0.0065(10) -0.0031(11) 0.0017(10)
C6 0.0174(12) 0.0186(12) 0.0235(14) -0.0070(10) -0.0034(11) -0.0023(10)
C7 0.0194(12) 0.0148(11) 0.0154(13) -0.0033(9) -0.0027(10) -0.0001(9)
C8 0.0200(13) 0.0225(13) 0.0217(14) -0.0073(11) -0.0044(11) -0.0020(10)
C9 0.0215(14) 0.0229(13) 0.0288(16) -0.0086(11) -0.0033(12) 0.0015(11)
C10 0.0263(14) 0.0136(11) 0.0213(14) -0.0050(10) -0.0013(11) 0.0005(10)
C11 0.0212(13) 0.0158(12) 0.0286(15) -0.0044(11) -0.0031(11) -0.0044(10)
C12 0.0189(13) 0.0161(12) 0.0257(14) -0.0043(10) -0.0009(11) -0.0004(10)
C13 0.0178(12) 0.0128(11) 0.0257(14) -0.0026(10) -0.0025(11) -0.0010(9)
C14 0.0210(13) 0.0175(12) 0.0218(14) -0.0049(10) -0.0010(11) -0.0011(10)
C15 0.0228(14) 0.0180(12) 0.0307(16) -0.0039(11) -0.0070(12) -0.0027(10)
C16 0.0229(14) 0.0184(12) 0.0363(17) 0.0025(11) -0.0085(12) -0.0066(11)
C17 0.0229(14) 0.0216(13) 0.0232(15) 0.0020(11) -0.0015(11) -0.0022(11)
C18 0.0200(13) 0.0171(12) 0.0212(14) -0.0025(10) -0.0017(11) -0.0005(10)
C19 0.0169(12) 0.0155(11) 0.0187(13) -0.0039(10) -0.0022(10) 0.0016(9)
C20 0.0230(13) 0.0142(12) 0.0257(15) -0.0029(10) -0.0037(11) -0.0013(10)
C21 0.0231(14) 0.0164(12) 0.0301(16) -0.0070(11) -0.0052(12) 0.0033(10)
C22 0.0186(13) 0.0247(13) 0.0236(15) -0.0089(11) -0.0013(11) 0.0044(10)
C23 0.0188(13) 0.0198(12) 0.0246(15) -0.0013(11) -0.0007(11) 0.0003(10)
C24 0.0192(13) 0.0145(11) 0.0208(14) -0.0028(10) -0.0019(11) 0.0019(9)
C25 0.0235(14) 0.0174(12) 0.0261(15) -0.0078(11) -0.0030(12) -0.0017(10)
C26 0.0287(15) 0.0197(13) 0.0278(16) -0.0035(11) -0.0040(12) 0.0013(11)
C27 0.0278(15) 0.0207(13) 0.0379(18) -0.0096(12) -0.0052(13) 0.0033(11)
C28 0.0235(15) 0.0268(14) 0.0387(18) -0.0151(13) 0.0040(13) -0.0025(12)
C29 0.0310(16) 0.0215(13) 0.0319(17) -0.0057(12) 0.0000(13) -0.0062(12)
C30 0.0264(14) 0.0172(12) 0.0290(16) -0.0062(11) -0.0038(12) -0.0003(11)
C31 0.0242(14) 0.0137(11) 0.0304(16) -0.0050(11) -0.0025(12) 0.0018(10)
C32 0.0366(17) 0.0175(12) 0.0290(16) -0.0034(11) -0.0055(13) -0.0027(12)
C33 0.0409(18) 0.0194(13) 0.0322(17) 0.0017(12) -0.0038(14) -0.0045(12)
C34 0.0236(14) 0.0150(12) 0.048(2) -0.0052(12) -0.0043(14) -0.0012(11)
C35 0.0223(14) 0.0246(14) 0.0396(18) -0.0113(13) -0.0049(13) 0.0009(11)
C36 0.0241(14) 0.0256(14) 0.0293(16) -0.0077(12) -0.0018(12) 0.0015(11)
Br1B 0.03083(18) 0.03530(18) 0.0551(2) -0.01500(16) 0.01519(16) -0.00122(14)
Br2B 0.0392(2) 0.02648(16) 0.0703(3) -0.00636(16) 0.00620(18) -0.01466(14)
Br3B 0.0458(2) 0.0517(2) 0.0522(2) 0.01145(18) -0.00531(18) -0.03232(19)
Br4B 0.02350(15) 0.03001(16) 0.03820(19) -0.00843(13) 0.00602(13) 0.00513(12)
N1B 0.0255(12) 0.0165(10) 0.0269(13) -0.0098(9) 0.0035(10) -0.0026(9)
N2B 0.0208(11) 0.0146(10) 0.0262(13) -0.0066(9) 0.0039(10) -0.0028(9)
C1B 0.0188(13) 0.0176(12) 0.0178(13) -0.0029(10) -0.0028(10) -0.0017(10)
C2B 0.0249(16) 0.0407(18) 0.065(3) -0.0357(18) -0.0208(16) 0.0106(14)
C3B 0.0272(16) 0.0388(18) 0.067(3) -0.0317(18) -0.0185(17) 0.0135(14)
C4B 0.0227(13) 0.0144(11) 0.0218(14) -0.0063(10) 0.0007(11) 0.0002(10)
C5B 0.0265(16) 0.0241(15) 0.072(3) -0.0244(16) -0.0214(17) 0.0033(12)
C6B 0.0251(16) 0.0259(15) 0.084(3) -0.0295(17) -0.0239(18) 0.0082(13)
C7B 0.0192(12) 0.0162(11) 0.0168(13) -0.0019(10) -0.0019(10) -0.0025(10)
C8B 0.0193(13) 0.0186(12) 0.0277(15) -0.0033(11) -0.0058(11) -0.0013(10)
C9B 0.0215(13) 0.0191(12) 0.0262(15) -0.0053(11) -0.0049(11) -0.0035(10)
C10B 0.0220(13) 0.0140(11) 0.0184(13) -0.0040(10) 0.0017(11) -0.0016(10)
C11B 0.0184(13) 0.0223(13) 0.0259(15) -0.0058(11) -0.0058(11) 0.0036(10)
C12B 0.0176(13) 0.0229(13) 0.0263(15) -0.0085(11) -0.0042(11) -0.0009(10)
C13B 0.0187(13) 0.0194(12) 0.0219(14) -0.0076(10) 0.0001(11) -0.0018(10)
C14B 0.0245(14) 0.0190(12) 0.0261(15) -0.0013(11) -0.0050(12) -0.0013(11)
C15B 0.0232(14) 0.0200(13) 0.0304(16) -0.0079(11) -0.0054(12) 0.0042(11)
C16B 0.0229(14) 0.0259(14) 0.0330(17) -0.0108(12) 0.0027(12) -0.0003(11)
C17B 0.0356(17) 0.0205(14) 0.0403(19) -0.0056(13) 0.0106(15) -0.0040(12)
C18B 0.0309(16) 0.0161(12) 0.0352(17) -0.0038(12) 0.0064(13) 0.0004(11)
C19B 0.0243(14) 0.0138(11) 0.0263(15) -0.0040(10) -0.0001(11) 0.0003(10)
C20B 0.0214(14) 0.0249(13) 0.0270(16) -0.0060(11) 0.0013(12) -0.0007(11)
C21B 0.0211(14) 0.0255(14) 0.0385(18) -0.0132(13) -0.0017(13) 0.0003(11)
C22B 0.0244(14) 0.0156(12) 0.0449(19) -0.0041(12) 0.0020(13) -0.0034(11)
C23B 0.0431(19) 0.0227(14) 0.0334(18) -0.0017(12) 0.0066(15) -0.0065(13)
C24B 0.0373(17) 0.0201(13) 0.0263(16) -0.0039(11) 0.0012(13) -0.0039(12)
C25B 0.0207(13) 0.0124(11) 0.0261(15) -0.0017(10) -0.0002(11) -0.0018(10)
C26B 0.0248(14) 0.0176(12) 0.0236(15) -0.0027(10) -0.0006(11) -0.0002(10)
C27B 0.0231(14) 0.0167(12) 0.0335(16) -0.0013(11) -0.0067(12) -0.0024(10)
C28B 0.0230(14) 0.0202(13) 0.0365(17) 0.0045(12) -0.0048(13) -0.0064(11)
C29B 0.0260(14) 0.0230(13) 0.0247(15) 0.0048(11) 0.0013(12) -0.0030(11)
C30B 0.0235(14) 0.0195(12) 0.0233(15) -0.0028(10) -0.0002(11) -0.0004(10)
C31B 0.0179(12) 0.0167(12) 0.0201(13) -0.0048(10) -0.0001(10) -0.0012(10)
C32B 0.0216(13) 0.0164(12) 0.0229(14) -0.0019(10) -0.0013(11) -0.0002(10)
C33B 0.0197(13) 0.0205(13) 0.0254(15) -0.0017(11) -0.0013(11) -0.0012(10)
C34B 0.0201(13) 0.0241(13) 0.0243(15) -0.0068(11) -0.0038(11) 0.0038(11)
C35B 0.0234(14) 0.0176(12) 0.0292(16) -0.0052(11) -0.0052(12) 0.0030(10)
C36B 0.0235(14) 0.0164(12) 0.0275(15) -0.0008(11) -0.0020(12) -0.0008(10)
Br1A 0.02868(16) 0.03776(17) 0.02448(16) -0.00202(13) -0.01106(13) -0.00130(13)
Br2A 0.02298(15) 0.03019(16) 0.0421(2) 0.00676(14) 0.00140(14) 0.00330(12)
Br3A 0.01961(15) 0.03042(16) 0.0430(2) -0.00223(13) -0.00150(13) 0.00279(12)
Br4A 0.02066(14) 0.03626(16) 0.02045(15) -0.00039(12) -0.00546(11) -0.00367(12)
N1A 0.0218(12) 0.0298(12) 0.0194(12) -0.0058(10) -0.0034(10) 0.0004(10)
N2A 0.0183(11) 0.0299(12) 0.0231(13) -0.0076(10) -0.0051(10) 0.0026(9)
C1A 0.0115(11) 0.0212(12) 0.0213(14) 0.0018(10) -0.0039(10) -0.0011(9)
C2A 0.0245(14) 0.0197(12) 0.0245(15) 0.0004(11) -0.0073(12) -0.0025(10)
C3A 0.0301(15) 0.0228(13) 0.0189(14) 0.0037(11) -0.0082(12) -0.0037(11)
C4A 0.0159(12) 0.0262(13) 0.0187(14) -0.0030(11) -0.0040(10) -0.0005(10)
C5A 0.0248(14) 0.0200(13) 0.0256(15) -0.0011(11) -0.0035(12) 0.0039(11)
C6A 0.0254(14) 0.0230(13) 0.0189(14) 0.0015(11) -0.0024(11) 0.0029(11)
C7A 0.0136(12) 0.0203(12) 0.0197(14) -0.0001(10) -0.0030(10) -0.0019(9)
C8A 0.0214(13) 0.0234(13) 0.0214(14) 0.0010(11) -0.0018(11) 0.0052(11)
C9A 0.0202(13) 0.0242(13) 0.0237(15) -0.0010(11) -0.0016(11) 0.0041(10)
C10A 0.0163(12) 0.0250(13) 0.0206(14) -0.0046(11) -0.0038(11) -0.0009(10)
C11A 0.0316(15) 0.0239(13) 0.0197(14) 0.0000(11) -0.0114(12) 0.0006(11)
C12A 0.0299(15) 0.0195(12) 0.0253(15) -0.0001(11) -0.0112(12) 0.0006(11)
C13A 0.0225(14) 0.0212(12) 0.0203(14) -0.0011(10) -0.0052(11) -0.0029(10)
C14A 0.0244(15) 0.0396(17) 0.0218(15) -0.0012(13) -0.0020(12) -0.0027(12)
C15A 0.0312(16) 0.0457(18) 0.0161(14) -0.0012(13) -0.0030(12) -0.0030(14)
C16A 0.0254(14) 0.0272(14) 0.0244(15) -0.0041(11) -0.0080(12) -0.0036(11)
C17A 0.0231(14) 0.0229(13) 0.0233(15) -0.0020(11) -0.0039(11) -0.0043(11)
C18A 0.0253(14) 0.0217(12) 0.0161(13) -0.0004(10) -0.0038(11) -0.0025(10)
C19A 0.0209(13) 0.0232(13) 0.0205(14) 0.0018(11) -0.0040(11) -0.0009(10)
C20A 0.0253(15) 0.0253(14) 0.0301(16) -0.0057(12) 0.0007(12) -0.0059(11)
C21A 0.0301(16) 0.0222(13) 0.0308(17) -0.0033(12) 0.0007(13) -0.0027(11)
C22A 0.0209(14) 0.0251(13) 0.0278(16) 0.0070(11) -0.0009(12) 0.0004(11)
C23A 0.0238(14) 0.0303(14) 0.0250(15) 0.0038(12) -0.0066(12) -0.0062(12)
C24A 0.0265(15) 0.0274(14) 0.0194(14) 0.0002(11) -0.0047(12) -0.0040(11)
C25A 0.0183(13) 0.0242(13) 0.0237(15) -0.0024(11) -0.0049(11) 0.0022(10)
C26A 0.0222(15) 0.0313(15) 0.044(2) -0.0165(14) -0.0037(14) -0.0044(12)
C27A 0.0247(15) 0.0299(15) 0.044(2) -0.0149(14) -0.0010(14) -0.0019(12)
C28A 0.0201(14) 0.0231(13) 0.0308(16) 0.0005(12) -0.0031(12) 0.0019(11)
C29A 0.0224(14) 0.0219(13) 0.0283(16) 0.0037(11) -0.0064(12) -0.0041(11)
C30A 0.0232(14) 0.0197(12) 0.0226(14) -0.0010(10) -0.0055(11) -0.0003(10)
C31A 0.0193(13) 0.0217(13) 0.0223(14) -0.0043(11) -0.0043(11) -0.0005(10)
C32A 0.0246(14) 0.0226(13) 0.0167(13) -0.0026(10) -0.0027(11) -0.0020(11)
C33A 0.0185(13) 0.0241(13) 0.0207(14) -0.0029(11) -0.0012(11) -0.0025(10)
C34A 0.0205(13) 0.0274(14) 0.0209(14) -0.0026(11) -0.0053(11) -0.0023(11)
C35A 0.0228(15) 0.0494(19) 0.0180(15) -0.0041(13) -0.0031(12) -0.0022(13)
C36A 0.0208(14) 0.0453(18) 0.0217(15) -0.0032(13) 0.0001(12) -0.0033(13)

loop_
_atom_type_symbol
_atom_type_description
_atom_type_scat_dispersion_real
_atom_type_scat_dispersion_imag
_atom_type_scat_source
C C 0.0181 0.0091 'International Tables Vol C Tables 4.2.6.8 and 6.1.1.4'
H H 0.0000 0.0000 'International Tables Vol C Tables 4.2.6.8 and 6.1.1.4'
Br Br -0.6763 1.2805 'International Tables Vol C Tables 4.2.6.8 and 6.1.1.4'
N N 0.0311 0.0180 'International Tables Vol C Tables 4.2.6.8 and 6.1.1.4'

loop_
_exptl_crystal_face_index_h
_exptl_crystal_face_index_k
_exptl_crystal_face_index_l
_exptl_crystal_face_perp_dist
_exptl_oxdiff_crystal_face_indexfrac_h
_exptl_oxdiff_crystal_face_indexfrac_k
_exptl_oxdiff_crystal_face_indexfrac_l
_exptl_oxdiff_crystal_face_x
_exptl_oxdiff_crystal_face_y
_exptl_oxdiff_crystal_face_z
-6 7 -6 0.0917 -5.9974 6.9987 -6.0022 0.4446 -0.8197 0.5037
0 0 -13 0.1293 0.0014 -0.0043 -13.0020 0.0445 0.1452 1.0110
0 -1 13 0.0856 -0.0017 -0.9955 13.0019 -0.1339 -0.1015 -1.0162
0 -10 0 0.0121 -0.0029 -9.9979 -0.0005 -0.8937 0.4368 -0.0520
0 10 0 0.0471 0.0029 9.9979 0.0005 0.8937 -0.4368 0.0520
8 5 -3 0.1475 8.0020 4.9951 -2.9980 0.7258 0.5897 0.2584

loop_
_geom_angle_atom_site_label_1
_geom_angle_atom_site_label_2
_geom_angle_atom_site_label_3
_geom_angle
C4 N1 C13 117.8(2)
C19 N1 C4 120.5(2)
C19 N1 C13 121.6(2)
C10 N2 C31 119.5(2)
C25 N2 C10 120.6(2)
C25 N2 C31 119.4(2)
C2 C1 C7 120.9(2)
C6 C1 C2 117.4(2)
C6 C1 C7 121.8(2)
C1 C2 H2 119.2
C3 C2 C1 121.6(2)
C3 C2 H2 119.2
C2 C3 H3 119.9
C4 C3 C2 120.2(2)
C4 C3 H3 119.9
C3 C4 N1 120.3(2)
C3 C4 C5 119.0(2)
C5 C4 N1 120.7(2)
C4 C5 H5 119.9
C4 C5 C6 120.2(2)
C6 C5 H5 119.9
C1 C6 C5 121.7(2)
C1 C6 H6 119.1
C5 C6 H6 119.1
C8 C7 C1 121.2(2)
C8 C7 C12 117.1(2)
C12 C7 C1 121.6(2)
C7 C8 H8 119.1
C9 C8 C7 121.9(3)
C9 C8 H8 119.1
C8 C9 H9 119.9
C8 C9 C10 120.2(3)
C10 C9 H9 119.9
C9 C10 N2 120.5(3)
C11 C10 N2 120.8(2)
C11 C10 C9 118.6(2)
C10 C11 H11 119.7
C12 C11 C10 120.5(2)
C12 C11 H11 119.7
C7 C12 H12 119.3
C11 C12 C7 121.5(3)
C11 C12 H12 119.3
C14 C13 N1 120.5(2)
C18 C13 N1 120.0(2)
C18 C13 C14 119.5(2)
C13 C14 H14 120.0
C15 C14 C13 120.1(3)
C15 C14 H14 120.0
C14 C15 H15 120.3
C16 C15 C14 119.5(3)
C16 C15 H15 120.3
C15 C16 Br1 118.9(2)
C15 C16 C17 121.5(3)
C17 C16 Br1 119.6(2)
C16 C17 H17 120.6
C16 C17 C18 118.7(3)
C18 C17 H17 120.6
C13 C18 C17 120.7(3)
C13 C18 H18 119.7
C17 C18 H18 119.7
N1 C19 C20 121.0(2)
N1 C19 C24 121.1(2)
C24 C19 C20 117.9(2)
C19 C20 H20 119.5
C21 C20 C19 121.0(3)
C21 C20 H20 119.5
C20 C21 H21 120.1
C20 C21 C22 119.8(2)
C22 C21 H21 120.1
C21 C22 Br2 118.8(2)
C21 C22 C23 120.9(3)
C23 C22 Br2 120.3(2)
C22 C23 H23 120.5
C24 C23 C22 119.0(3)
C24 C23 H23 120.5
C19 C24 H24 119.3
C23 C24 C19 121.4(2)
C23 C24 H24 119.3
C26 C25 N2 120.1(3)
C30 C25 N2 120.8(2)
C30 C25 C26 119.1(3)
C25 C26 H26 119.8
C27 C26 C25 120.3(3)
C27 C26 H26 119.8
C26 C27 H27 120.3
C28 C27 C26 119.5(3)
C28 C27 H27 120.3
C27 C28 Br3 119.1(2)
C27 C28 C29 121.5(3)
C29 C28 Br3 119.3(3)
C28 C29 H29 120.7
C30 C29 C28 118.7(3)
C30 C29 H29 120.7
C25 C30 H30 119.6
C29 C30 C25 120.9(3)
C29 C30 H30 119.6
C32 C31 N2 120.8(3)
C32 C31 C36 119.4(3)
C36 C31 N2 119.8(3)
C31 C32 H32 119.6
C33 C32 C31 120.8(3)
C33 C32 H32 119.6
C32 C33 H33 120.7
C32 C33 C34 118.6(3)
C34 C33 H33 120.7
C33 C34 Br4 119.6(3)
C35 C34 Br4 119.0(2)
C35 C34 C33 121.4(3)
C34 C35 H35 120.1
C34 C35 C36 119.8(3)
C36 C35 H35 120.1
C31 C36 H36 120.0
C35 C36 C31 120.1(3)
C35 C36 H36 120.0
C13B N1B C4B 119.9(2)
C13B N1B C19B 120.9(2)
C19B N1B C4B 119.1(2)
C10B N2B C25B 118.6(2)
C31B N2B C10B 120.9(2)
C31B N2B C25B 120.4(2)
C2B C1B C6B 115.9(3)
C2B C1B C7B 122.3(2)
C6B C1B C7B 121.9(2)
C1B C2B H2B 118.5
C1B C2B C3B 122.9(3)
C3B C2B H2B 118.5
C2B C3B H3B 119.9
C4B C3B C2B 120.2(3)
C4B C3B H3B 119.9
C3B C4B N1B 121.2(3)
C5B C4B N1B 120.4(3)
C5B C4B C3B 118.3(3)
C4B C5B H5B 119.8
C4B C5B C6B 120.4(3)
C6B C5B H5B 119.8
C1B C6B C5B 122.2(3)
C1B C6B H6B 118.9
C5B C6B H6B 118.9
C8B C7B C1B 121.8(2)
C12B C7B C1B 121.5(2)
C12B C7B C8B 116.6(2)
C7B C8B H8B 119.1
C9B C8B C7B 121.7(3)
C9B C8B H8B 119.1
C8B C9B H9B 119.5
C10B C9B C8B 120.9(3)
C10B C9B H9B 119.5
C9B C10B N2B 120.6(2)
C9B C10B C11B 118.4(2)
C11B C10B N2B 120.9(2)
C10B C11B H11B 119.9
C12B C11B C10B 120.2(2)
C12B C11B H11B 119.9
C7B C12B H12B 119.0
C11B C12B C7B 122.0(3)
C11B C12B H12B 119.0
C14B C13B N1B 120.4(3)
C18B C13B N1B 121.0(2)
C18B C13B C14B 118.6(3)
C13B C14B H14B 119.7
C15B C14B C13B 120.5(3)
C15B C14B H14B 119.7
C14B C15B H15B 120.1
C16B C15B C14B 119.8(3)
C16B C15B H15B 120.1
C15B C16B Br1B 119.1(2)
C15B C16B C17B 120.9(3)
C17B C16B Br1B 120.0(2)
C16B C17B H17B 120.3
C18B C17B C16B 119.4(3)
C18B C17B H17B 120.3
C13B C18B H18B 119.6
C17B C18B C13B 120.8(3)
C17B C18B H18B 119.6
C20B C19B N1B 120.0(3)
C24B C19B N1B 120.7(3)
C24B C19B C20B 119.3(3)
C19B C20B H20B 119.8
C21B C20B C19B 120.4(3)
C21B C20B H20B 119.8
C20B C21B H21B 120.4
C22B C21B C20B 119.3(3)
C22B C21B H21B 120.4
C21B C22B Br2B 119.2(2)
C21B C22B C23B 121.4(3)
C23B C22B Br2B 119.4(2)
C22B C23B H23B 120.5
C22B C23B C24B 118.9(3)
C24B C23B H23B 120.5
C19B C24B C23B 120.7(3)
C19B C24B H24B 119.6
C23B C24B H24B 119.6
C26B C25B N2B 120.0(3)
C30B C25B N2B 120.4(3)
C30B C25B C26B 119.5(3)
C25B C26B H26B 119.9
C27B C26B C25B 120.2(3)
C27B C26B H26B 119.9
C26B C27B H27B 120.2
C28B C27B C26B 119.7(3)
C28B C27B H27B 120.2
C27B C28B Br3B 119.1(2)
C27B C28B C29B 121.2(3)
C29B C28B Br3B 119.7(2)
C28B C29B H29B 120.6
C30B C29B C28B 118.8(3)
C30B C29B H29B 120.6
C25B C30B C29B 120.6(3)
C25B C30B H30B 119.7
C29B C30B H30B 119.7
C32B C31B N2B 121.6(2)
C32B C31B C36B 118.4(2)
C36B C31B N2B 119.9(2)
C31B C32B H32B 119.6
C33B C32B C31B 120.8(2)
C33B C32B H32B 119.6
C32B C33B H33B 120.4
C32B C33B C34B 119.1(3)
C34B C33B H33B 120.4
C33B C34B Br4B 119.7(2)
C35B C34B Br4B 118.7(2)
C35B C34B C33B 121.5(3)
C34B C35B H35B 120.4
C34B C35B C36B 119.3(3)
C36B C35B H35B 120.4
C31B C36B H36B 119.6
C35B C36B C31B 120.8(3)
C35B C36B H36B 119.6
C13A N1A C4A 115.5(2)
C19A N1A C4A 119.3(2)
C19A N1A C13A 122.9(2)
C25A N2A C10A 118.7(2)
C31A N2A C10A 118.0(2)
C31A N2A C25A 122.0(2)
C2A C1A C6A 117.0(3)
C2A C1A C7A 121.2(2)
C6A C1A C7A 121.8(3)
C1A C2A H2A 119.3
C3A C2A C1A 121.5(3)
C3A C2A H2A 119.3
C2A C3A H3A 119.7
C2A C3A C4A 120.7(3)
C4A C3A H3A 119.7
C3A C4A N1A 119.8(3)
C5A C4A N1A 120.6(3)
C5A C4A C3A 119.5(3)
C4A C5A H5A 120.2
C4A C5A C6A 119.7(3)
C6A C5A H5A 120.2
C1A C6A H6A 119.2
C5A C6A C1A 121.7(3)
C5A C6A H6A 119.2
C8A C7A C1A 121.1(3)
C12A C7A C1A 121.6(2)
C12A C7A C8A 117.3(3)
C7A C8A H8A 119.2
C9A C8A C7A 121.7(3)
C9A C8A H8A 119.2
C8A C9A H9A 120.0
C10A C9A C8A 120.0(3)
C10A C9A H9A 120.0
C9A C10A N2A 120.4(2)
C9A C10A C11A 119.0(3)
C11A C10A N2A 120.7(3)
C10A C11A H11A 119.7
C12A C11A C10A 120.5(3)
C12A C11A H11A 119.7
C7A C12A H12A 119.3
C11A C12A C7A 121.5(3)
C11A C12A H12A 119.3
C14A C13A N1A 121.9(3)
C18A C13A N1A 119.4(3)
C18A C13A C14A 118.7(3)
C13A C14A H14A 120.0
C15A C14A C13A 120.0(3)
C15A C14A H14A 120.0
C14A C15A H15A 119.8
C16A C15A C14A 120.3(3)
C16A C15A H15A 119.8
C15A C16A Br1A 119.7(2)
C15A C16A C17A 120.7(3)
C17A C16A Br1A 119.6(2)
C16A C17A H17A 120.5
C18A C17A C16A 119.0(3)
C18A C17A H17A 120.5
C13A C18A H18A 119.3
C17A C18A C13A 121.4(3)
C17A C18A H18A 119.3
C20A C19A N1A 120.9(3)
C24A C19A N1A 121.0(3)
C24A C19A C20A 118.1(3)
C19A C20A H20A 119.4
C21A C20A C19A 121.2(3)
C21A C20A H20A 119.4
C20A C21A H21A 120.3
C20A C21A C22A 119.3(3)
C22A C21A H21A 120.3
C21A C22A Br2A 119.3(2)
C23A C22A Br2A 119.6(2)
C23A C22A C21A 121.1(3)
C22A C23A H23A 120.4
C22A C23A C24A 119.2(3)
C24A C23A H23A 120.4
C19A C24A H24A 119.5
C23A C24A C19A 121.0(3)
C23A C24A H24A 119.5
C26A C25A N2A 120.5(3)
C30A C25A N2A 121.0(3)
C30A C25A C26A 118.5(3)
C25A C26A H26A 119.7
C27A C26A C25A 120.7(3)
C27A C26A H26A 119.7
C26A C27A H27A 120.3
C26A C27A C28A 119.5(3)
C28A C27A H27A 120.3
C27A C28A Br3A 119.3(2)
C29A C28A Br3A 119.7(2)
C29A C28A C27A 120.9(3)
C28A C29A H29A 120.3
C28A C29A C30A 119.3(3)
C30A C29A H29A 120.3
C25A C30A C29A 121.1(3)
C25A C30A H30A 119.5
C29A C30A H30A 119.5
C32A C31A N2A 119.8(3)
C36A C31A N2A 121.2(3)
C36A C31A C32A 119.0(3)
C31A C32A H32A 119.5
C33A C32A C31A 120.9(3)
C33A C32A H32A 119.5
C32A C33A H33A 120.3
C32A C33A C34A 119.5(3)
C34A C33A H33A 120.3
C33A C34A Br4A 120.1(2)
C35A C34A Br4A 119.9(2)
C35A C34A C33A 120.0(3)
C34A C35A H35A 119.8
C34A C35A C36A 120.4(3)
C36A C35A H35A 119.8
C31A C36A H36A 119.9
C35A C36A C31A 120.2(3)
C35A C36A H36A 119.9

loop_
_geom_bond_atom_site_label_1
_geom_bond_atom_site_label_2
_geom_bond_distance
Br1 C16 1.896(3)
Br2 C22 1.898(3)
Br3 C28 1.913(3)
Br4 C34 1.909(3)
N1 C4 1.424(3)
N1 C13 1.426(3)
N1 C19 1.398(3)
N2 C10 1.416(3)
N2 C25 1.412(4)
N2 C31 1.422(4)
C1 C2 1.398(4)
C1 C6 1.389(4)
C1 C7 1.484(3)
C2 H2 0.9500
C2 C3 1.391(3)
C3 H3 0.9500
C3 C4 1.390(4)
C4 C5 1.391(4)
C5 H5 0.9500
C5 C6 1.392(3)
C6 H6 0.9500
C7 C8 1.397(4)
C7 C12 1.401(4)
C8 H8 0.9500
C8 C9 1.387(4)
C9 H9 0.9500
C9 C10 1.396(4)
C10 C11 1.394(4)
C11 H11 0.9500
C11 C12 1.388(4)
C12 H12 0.9500
C13 C14 1.406(4)
C13 C18 1.387(4)
C14 H14 0.9500
C14 C15 1.386(4)
C15 H15 0.9500
C15 C16 1.382(4)
C16 C17 1.392(4)
C17 H17 0.9500
C17 C18 1.394(4)
C18 H18 0.9500
C19 C20 1.407(3)
C19 C24 1.401(4)
C20 H20 0.9500
C20 C21 1.379(4)
C21 H21 0.9500
C21 C22 1.385(4)
C22 C23 1.390(4)
C23 H23 0.9500
C23 C24 1.385(4)
C24 H24 0.9500
C25 C26 1.397(4)
C25 C30 1.396(4)
C26 H26 0.9500
C26 C27 1.384(4)
C27 H27 0.9500
C27 C28 1.378(5)
C28 C29 1.389(4)
C29 H29 0.9500
C29 C30 1.384(4)
C30 H30 0.9500
C31 C32 1.391(4)
C31 C36 1.395(4)
C32 H32 0.9500
C32 C33 1.388(4)
C33 H33 0.9500
C33 C34 1.392(5)
C34 C35 1.372(5)
C35 H35 0.9500
C35 C36 1.385(4)
C36 H36 0.9500
Br1B C16B 1.909(3)
Br2B C22B 1.906(3)
Br3B C28B 1.897(3)
Br4B C34B 1.899(3)
N1B C4B 1.420(3)
N1B C13B 1.410(4)
N1B C19B 1.417(4)
N2B C10B 1.422(3)
N2B C25B 1.424(3)
N2B C31B 1.406(3)
C1B C2B 1.376(4)
C1B C6B 1.386(4)
C1B C7B 1.482(3)
C2B H2B 0.9500
C2B C3B 1.386(4)
C3B H3B 0.9500
C3B C4B 1.378(4)
C4B C5B 1.377(4)
C5B H5B 0.9500
C5B C6B 1.391(4)
C6B H6B 0.9500
C7B C8B 1.396(4)
C7B C12B 1.394(4)
C8B H8B 0.9500
C8B C9B 1.388(4)
C9B H9B 0.9500
C9B C10B 1.383(4)
C10B C11B 1.394(4)
C11B H11B 0.9500
C11B C12B 1.392(4)
C12B H12B 0.9500
C13B C14B 1.399(4)
C13B C18B 1.392(4)
C14B H14B 0.9500
C14B C15B 1.384(4)
C15B H15B 0.9500
C15B C16B 1.369(4)
C16B C17B 1.389(4)
C17B H17B 0.9500
C17B C18B 1.379(4)
C18B H18B 0.9500
C19B C20B 1.397(4)
C19B C24B 1.382(4)
C20B H20B 0.9500
C20B C21B 1.388(4)
C21B H21B 0.9500
C21B C22B 1.377(5)
C22B C23B 1.383(5)
C23B H23B 0.9500
C23B C24B 1.393(4)
C24B H24B 0.9500
C25B C26B 1.402(4)
C25B C30B 1.385(4)
C26B H26B 0.9500
C26B C27B 1.383(4)
C27B H27B 0.9500
C27B C28B 1.379(5)
C28B C29B 1.396(4)
C29B H29B 0.9500
C29B C30B 1.392(4)
C30B H30B 0.9500
C31B C32B 1.403(4)
C31B C36B 1.405(4)
C32B H32B 0.9500
C32B C33B 1.384(4)
C33B H33B 0.9500
C33B C34B 1.388(4)
C34B C35B 1.378(4)
C35B H35B 0.9500
C35B C36B 1.383(4)
C36B H36B 0.9500
Br1A C16A 1.903(3)
Br2A C22A 1.907(3)
Br3A C28A 1.903(3)
Br4A C34A 1.899(3)
N1A C4A 1.441(4)
N1A C13A 1.413(4)
N1A C19A 1.410(4)
N2A C10A 1.432(4)
N2A C25A 1.418(4)
N2A C31A 1.413(4)
C1A C2A 1.398(4)
C1A C6A 1.406(4)
C1A C7A 1.485(4)
C2A H2A 0.9500
C2A C3A 1.379(4)
C3A H3A 0.9500
C3A C4A 1.386(4)
C4A C5A 1.385(4)
C5A H5A 0.9500
C5A C6A 1.392(4)
C6A H6A 0.9500
C7A C8A 1.397(4)
C7A C12A 1.393(4)
C8A H8A 0.9500
C8A C9A 1.393(4)
C9A H9A 0.9500
C9A C10A 1.390(4)
C10A C11A 1.391(4)
C11A H11A 0.9500
C11A C12A 1.387(4)
C12A H12A 0.9500
C13A C14A 1.402(4)
C13A C18A 1.397(4)
C14A H14A 0.9500
C14A C15A 1.389(4)
C15A H15A 0.9500
C15A C16A 1.379(4)
C16A C17A 1.392(4)
C17A H17A 0.9500
C17A C18A 1.384(4)
C18A H18A 0.9500
C19A C20A 1.402(4)
C19A C24A 1.399(4)
C20A H20A 0.9500
C20A C21A 1.383(4)
C21A H21A 0.9500
C21A C22A 1.386(4)
C22A C23A 1.383(4)
C23A H23A 0.9500
C23A C24A 1.392(4)
C24A H24A 0.9500
C25A C26A 1.400(4)
C25A C30A 1.392(4)
C26A H26A 0.9500
C26A C27A 1.388(4)
C27A H27A 0.9500
C27A C28A 1.388(4)
C28A C29A 1.379(4)
C29A H29A 0.9500
C29A C30A 1.392(4)
C30A H30A 0.9500
C31A C32A 1.394(4)
C31A C36A 1.392(4)
C32A H32A 0.9500
C32A C33A 1.388(4)
C33A H33A 0.9500
C33A C34A 1.390(4)
C34A C35A 1.384(4)
C35A H35A 0.9500
C35A C36A 1.390(4)
C36A H36A 0.9500

loop_
_geom_torsion_atom_site_label_1
_geom_torsion_atom_site_label_2
_geom_torsion_atom_site_label_3
_geom_torsion_atom_site_label_4
_geom_torsion
Br1 C16 C17 C18 179.4(2)
Br2 C22 C23 C24 -178.8(2)
Br3 C28 C29 C30 179.0(2)
Br4 C34 C35 C36 -178.4(2)
N1 C4 C5 C6 179.8(3)
N1 C13 C14 C15 -179.4(2)
N1 C13 C18 C17 -179.5(2)
N1 C19 C20 C21 -178.6(3)
N1 C19 C24 C23 179.2(3)
N2 C10 C11 C12 178.8(3)
N2 C25 C26 C27 -179.9(3)
N2 C25 C30 C29 179.8(3)
N2 C31 C32 C33 180.0(3)
N2 C31 C36 C35 179.3(3)
C1 C2 C3 C4 0.2(4)
C1 C7 C8 C9 178.2(3)
C1 C7 C12 C11 179.7(3)
C2 C1 C6 C5 -0.1(4)
C2 C1 C7 C8 -21.6(4)
C2 C1 C7 C12 158.8(3)
C2 C3 C4 N1 -180.0(2)
C2 C3 C4 C5 0.0(4)
C3 C4 C5 C6 -0.2(4)
C4 N1 C13 C14 -137.5(3)
C4 N1 C13 C18 42.6(4)
C4 N1 C19 C20 -155.4(3)
C4 N1 C19 C24 25.3(4)
C4 C5 C6 C1 0.2(4)
C6 C1 C2 C3 -0.1(4)
C6 C1 C7 C8 156.5(3)
C6 C1 C7 C12 -23.1(4)
C7 C1 C2 C3 178.0(2)
C7 C1 C6 C5 -178.2(3)
C7 C8 C9 C10 2.9(5)
C8 C7 C12 C11 0.1(4)
C8 C9 C10 N2 179.1(3)
C8 C9 C10 C11 -1.3(4)
C9 C10 C11 C12 -0.7(4)
C10 N2 C25 C26 143.2(3)
C10 N2 C25 C30 -37.0(4)
C10 N2 C31 C32 -49.6(4)
C10 N2 C31 C36 129.9(3)
C10 C11 C12 C7 1.3(4)
C12 C7 C8 C9 -2.2(4)
C13 N1 C4 C3 48.0(4)
C13 N1 C4 C5 -132.0(3)
C13 N1 C19 C20 22.2(4)
C13 N1 C19 C24 -157.1(3)
C13 C14 C15 C16 -1.2(4)
C14 C13 C18 C17 0.7(4)
C14 C15 C16 Br1 -178.3(2)
C14 C15 C16 C17 0.8(4)
C15 C16 C17 C18 0.2(4)
C16 C17 C18 C13 -1.0(4)
C18 C13 C14 C15 0.4(4)
C19 N1 C4 C3 -134.4(3)
C19 N1 C4 C5 45.6(4)
C19 N1 C13 C14 44.9(4)
C19 N1 C13 C18 -135.0(3)
C19 C20 C21 C22 -0.2(4)
C20 C19 C24 C23 -0.1(4)
C20 C21 C22 Br2 179.4(2)
C20 C21 C22 C23 -0.8(4)
C21 C22 C23 C24 1.3(4)
C22 C23 C24 C19 -0.8(4)
C24 C19 C20 C21 0.7(4)
C25 N2 C10 C9 -36.8(4)
C25 N2 C10 C11 143.7(3)
C25 N2 C31 C32 137.9(3)
C25 N2 C31 C36 -42.6(4)
C25 C26 C27 C28 -0.1(5)
C26 C25 C30 C29 -0.4(4)
C26 C27 C28 Br3 -179.1(2)
C26 C27 C28 C29 0.0(5)
C27 C28 C29 C30 -0.1(5)
C28 C29 C30 C25 0.3(5)
C30 C25 C26 C27 0.3(4)
C31 N2 C10 C9 150.8(3)
C31 N2 C10 C11 -28.7(4)
C31 N2 C25 C26 -44.3(4)
C31 N2 C25 C30 135.5(3)
C31 C32 C33 C34 1.0(5)
C32 C31 C36 C35 -1.2(4)
C32 C33 C34 Br4 177.7(2)
C32 C33 C34 C35 -1.8(5)
C33 C34 C35 C36 1.1(5)
C34 C35 C36 C31 0.4(4)
C36 C31 C32 C33 0.5(4)
Br1B C16B C17B C18B -178.7(3)
Br2B C22B C23B C24B -176.9(2)
Br3B C28B C29B C30B -177.9(2)
Br4B C34B C35B C36B -176.5(2)
N1B C4B C5B C6B 178.8(4)
N1B C13B C14B C15B 179.5(3)
N1B C13B C18B C17B -178.6(3)
N1B C19B C20B C21B -178.5(3)
N1B C19B C24B C23B 179.0(3)
N2B C10B C11B C12B -178.2(3)
N2B C25B C26B C27B 179.7(2)
N2B C25B C30B C29B 179.4(3)
N2B C31B C32B C33B -177.2(3)
N2B C31B C36B C35B 175.9(3)
C1B C2B C3B C4B -1.2(7)
C1B C7B C8B C9B -176.7(3)
C1B C7B C12B C11B 175.9(3)
C2B C1B C6B C5B 1.1(6)
C2B C1B C7B C8B -4.7(5)
C2B C1B C7B C12B 177.5(3)
C2B C3B C4B N1B -178.1(4)
C2B C3B C4B C5B 1.8(6)
C3B C4B C5B C6B -1.1(6)
C4B N1B C13B C14B -148.7(3)
C4B N1B C13B C18B 30.6(4)
C4B N1B C19B C20B -132.4(3)
C4B N1B C19B C24B 47.1(4)
C4B C5B C6B C1B -0.4(7)
C6B C1B C2B C3B -0.3(6)
C6B C1B C7B C8B 174.4(3)
C6B C1B C7B C12B -3.3(5)
C7B C1B C2B C3B 178.9(4)
C7B C1B C6B C5B -178.1(4)
C7B C8B C9B C10B 1.0(5)
C8B C7B C12B C11B -2.0(4)
C8B C9B C10B N2B 177.3(3)
C8B C9B C10B C11B -2.3(4)
C9B C10B C11B C12B 1.4(4)
C10B N2B C25B C26B 133.5(3)
C10B N2B C25B C30B -46.6(4)
C10B N2B C31B C32B -25.7(4)
C10B N2B C31B C36B 155.6(3)
C10B C11B C12B C7B 0.7(5)
C12B C7B C8B C9B 1.2(4)
C13B N1B C4B C3B 47.5(4)
C13B N1B C4B C5B -132.4(3)
C13B N1B C19B C20B 43.3(4)
C13B N1B C19B C24B -137.1(3)
C13B C14B C15B C16B -0.5(5)
C14B C13B C18B C17B 0.8(5)
C14B C15B C16B Br1B 179.6(2)
C14B C15B C16B C17B 0.0(5)
C15B C16B C17B C18B 0.8(5)
C16B C17B C18B C13B -1.3(5)
C18B C13B C14B C15B 0.1(4)
C19B N1B C4B C3B -136.7(3)
C19B N1B C4B C5B 43.4(4)
C19B N1B C13B C14B 35.6(4)
C19B N1B C13B C18B -145.1(3)
C19B C20B C21B C22B -0.5(4)
C20B C19B C24B C23B -1.4(5)
C20B C21B C22B Br2B 177.4(2)
C20B C21B C22B C23B -1.4(5)
C21B C22B C23B C24B 1.9(5)
C22B C23B C24B C19B -0.5(5)
C24B C19B C20B C21B 1.9(4)
C25B N2B C10B C9B -40.8(4)
C25B N2B C10B C11B 138.8(3)
C25B N2B C31B C32B 152.7(3)
C25B N2B C31B C36B -25.9(4)
C25B C26B C27B C28B 1.2(4)
C26B C25B C30B C29B -0.7(4)
C26B C27B C28B Br3B 177.0(2)
C26B C27B C28B C29B -1.3(4)
C27B C28B C29B C30B 0.4(4)
C28B C29B C30B C25B 0.6(4)
C30B C25B C26B C27B -0.2(4)
C31B N2B C10B C9B 137.6(3)
C31B N2B C10B C11B -42.8(4)
C31B N2B C25B C26B -45.0(4)
C31B N2B C25B C30B 134.9(3)
C31B C32B C33B C34B 1.3(4)
C32B C31B C36B C35B -2.8(4)
C32B C33B C34B Br4B 175.1(2)
C32B C33B C34B C35B -2.9(4)
C33B C34B C35B C36B 1.6(4)
C34B C35B C36B C31B 1.3(4)
C36B C31B C32B C33B 1.5(4)
Br1A C16A C17A C18A 178.7(2)
Br2A C22A C23A C24A 179.2(2)
Br3A C28A C29A C30A -179.5(2)
Br4A C34A C35A C36A 175.7(3)
N1A C4A C5A C6A 175.9(3)
N1A C13A C14A C15A 178.0(3)
N1A C13A C18A C17A -177.5(3)
N1A C19A C20A C21A 177.6(3)
N1A C19A C24A C23A -176.5(3)
N2A C10A C11A C12A 177.3(3)
N2A C25A C26A C27A 179.3(3)
N2A C25A C30A C29A 179.5(3)
N2A C31A C32A C33A 176.8(2)
N2A C31A C36A C35A -178.0(3)
C1A C2A C3A C4A 0.3(4)
C1A C7A C8A C9A 179.0(3)
C1A C7A C12A C11A 179.6(3)
C2A C1A C6A C5A -0.4(4)
C2A C1A C7A C8A -17.9(4)
C2A C1A C7A C12A 161.8(3)
C2A C3A C4A N1A -176.4(3)
C2A C3A C4A C5A 0.2(4)
C3A C4A C5A C6A -0.7(4)
C4A N1A C13A C14A -144.2(3)
C4A N1A C13A C18A 33.6(4)
C4A N1A C19A C20A -152.4(3)
C4A N1A C19A C24A 26.2(4)
C4A C5A C6A C1A 0.8(4)
C6A C1A C2A C3A -0.2(4)
C6A C1A C7A C8A 162.8(3)
C6A C1A C7A C12A -17.5(4)
C7A C1A C2A C3A -179.5(3)
C7A C1A C6A C5A 179.0(3)
C7A C8A C9A C10A 1.2(4)
C8A C7A C12A C11A -0.7(4)
C8A C9A C10A N2A -178.7(3)
C8A C9A C10A C11A -0.2(4)
C9A C10A C11A C12A -1.2(4)
C10A N2A C25A C26A 143.6(3)
C10A N2A C25A C30A -35.4(4)
C10A N2A C31A C32A -30.2(4)
C10A N2A C31A C36A 148.5(3)
C10A C11A C12A C7A 1.6(5)
C12A C7A C8A C9A -0.7(4)
C13A N1A C4A C3A 65.3(3)
C13A N1A C4A C5A -111.3(3)
C13A N1A C19A C20A 46.0(4)
C13A N1A C19A C24A -135.5(3)
C13A C14A C15A C16A -0.6(5)
C14A C13A C18A C17A 0.3(4)
C14A C15A C16A Br1A -178.1(2)
C14A C15A C16A C17A 0.4(5)
C15A C16A C17A C18A 0.2(4)
C16A C17A C18A C13A -0.5(4)
C18A C13A C14A C15A 0.2(4)
C19A N1A C4A C3A -97.6(3)
C19A N1A C4A C5A 85.8(3)
C19A N1A C13A C14A 18.0(4)
C19A N1A C13A C18A -164.2(3)
C19A C20A C21A C22A -0.8(5)
C20A C19A C24A C23A 2.1(4)
C20A C21A C22A Br2A -178.1(2)
C20A C21A C22A C23A 1.6(5)
C21A C22A C23A C24A -0.5(4)
C22A C23A C24A C19A -1.4(4)
C24A C19A C20A C21A -0.9(4)
C25A N2A C10A C9A -66.3(4)
C25A N2A C10A C11A 115.2(3)
C25A N2A C31A C32A 163.2(3)
C25A N2A C31A C36A -18.1(4)
C25A C26A C27A C28A 1.5(5)
C26A C25A C30A C29A 0.5(4)
C26A C27A C28A Br3A 178.3(3)
C26A C27A C28A C29A -0.2(5)
C27A C28A C29A C30A -0.9(5)
C28A C29A C30A C25A 0.8(4)
C30A C25A C26A C27A -1.6(5)
C31A N2A C10A C9A 126.6(3)
C31A N2A C10A C11A -51.9(4)
C31A N2A C25A C26A -49.8(4)
C31A N2A C25A C30A 131.1(3)
C31A C32A C33A C34A 1.0(4)
C32A C31A C36A C35A 0.7(5)
C32A C33A C34A Br4A -176.9(2)
C32A C33A C34A C35A 1.3(4)
C33A C34A C35A C36A -2.5(5)
C34A C35A C36A C31A 1.5(5)
C36A C31A C32A C33A -2.0(4)
